data_7025363
loop_
_publ_author_name
'Sierra, Diego'
'Klahn, A. Hugo'
'Ramirez-Tagle, Rodrigo'
'Arratia-Perez, Ramiro'
'Godoy, Fernando'
'Teresa Garland, Maria'
'Fuentealba, Mauricio'

_publ_section_title
;
 Heterobimetallic Re=Pd complexes bridged by eta(1):eta(5)-Ph(2)PC(5)H(4)
 ligand. Synthesis, electronic and crystal structure of
 (CO)(2)(PR(3))(eta(5)-C(5)H(4)PPh(2))Re-PdCl(2), R = Me and OMe.
;
_journal_issue 27
_journal_name_full 'Dalton transactions (Cambridge, England : 2003)'
_journal_page_first 6295
_journal_page_last 6301
_journal_paper_doi 10.1039/b927265h
_journal_volume 39
_journal_year 2010
_chemical_formula_moiety 'C22 H23 Cl2 O5 P2 Pd Re, C H2 Cl2'
_chemical_formula_sum 'C23 H25 Cl4 O5 P2 Pd Re'
_chemical_formula_weight 877.77
_chemical_name_systematic
;
?
;
_space_group_IT_number 61
_symmetry_cell_setting orthorhombic
_symmetry_space_group_name_Hall '-P 2ac 2ab'
_symmetry_space_group_name_H-M 'P b c a'
_atom_sites_solution_hydrogens geom
_atom_sites_solution_primary direct
_atom_sites_solution_secondary difmap
_audit_creation_method SHELXL-97
_cell_angle_alpha 90.00
_cell_angle_beta 90.00
_cell_angle_gamma 90.00
_cell_formula_units_Z 8
_cell_length_a 19.1773(6)
_cell_length_b 13.3897(4)
_cell_length_c 22.1610(7)
_cell_measurement_reflns_used 958
_cell_measurement_temperature 150(2)
_cell_measurement_theta_max 27.77
_cell_measurement_theta_min 1.77
_cell_volume 5690.5(3)
_computing_cell_refinement 'Bruker SMART'
_computing_data_collection 'Bruker SMART'
_computing_data_reduction 'Bruker SAINT'
_computing_molecular_graphics CrystalMaker
_computing_publication_material 'Bruker SHELXTL'
_computing_structure_refinement 'SHELXL-97 (Sheldrick, 1997)'
_computing_structure_solution 'SHELXS-97 (Sheldrick, 1990)'
_diffrn_ambient_temperature 150(2)
_diffrn_measured_fraction_theta_full 0.999
_diffrn_measured_fraction_theta_max 0.964
_diffrn_measurement_device_type 'CCD area detector'
_diffrn_measurement_method 'phi and omega scans'
_diffrn_radiation_monochromator graphite
_diffrn_radiation_source 'fine-focus sealed tube'
_diffrn_radiation_type MoK\a
_diffrn_radiation_wavelength 0.71073
_diffrn_reflns_av_R_equivalents 0.0733
_diffrn_reflns_av_sigmaI/netI 0.0322
_diffrn_reflns_limit_h_max 25
_diffrn_reflns_limit_h_min -25
_diffrn_reflns_limit_k_max 17
_diffrn_reflns_limit_k_min -17
_diffrn_reflns_limit_l_max 28
_diffrn_reflns_limit_l_min -29
_diffrn_reflns_number 72639
_diffrn_reflns_theta_full 26.00
_diffrn_reflns_theta_max 27.89
_diffrn_reflns_theta_min 1.84
_exptl_absorpt_coefficient_mu 5.403
_exptl_absorpt_correction_T_max 0.6590
_exptl_absorpt_correction_T_min 0.2046
_exptl_absorpt_correction_type integration
_exptl_absorpt_process_details 'Bruker XPREP'
_exptl_crystal_colour Yellow
_exptl_crystal_density_diffrn 2.049
_exptl_crystal_density_method 'not measured'
_exptl_crystal_description Plate
_exptl_crystal_F_000 3376
_exptl_crystal_size_max 0.38
_exptl_crystal_size_mid 0.28
_exptl_crystal_size_min 0.08
_refine_diff_density_max 3.535
_refine_diff_density_min -1.065
_refine_diff_density_rms 0.173
_refine_ls_extinction_method none
_refine_ls_goodness_of_fit_ref 1.052
_refine_ls_hydrogen_treatment constr
_refine_ls_matrix_type full
_refine_ls_number_parameters 328
_refine_ls_number_reflns 6555
_refine_ls_number_restraints 0
_refine_ls_restrained_S_all 1.052
_refine_ls_R_factor_all 0.0398
_refine_ls_R_factor_gt 0.0327
_refine_ls_shift/su_max 0.017
_refine_ls_shift/su_mean 0.000
_refine_ls_structure_factor_coef Fsqd
_refine_ls_weighting_details 'calc w=1/[\s^2^(Fo^2^)+(0.0519P)^2^+0.0000P] where P=(Fo^2^+2Fc^2^)/3'
_refine_ls_weighting_scheme calc
_refine_ls_wR_factor_gt 0.0826
_refine_ls_wR_factor_ref 0.0858
_reflns_number_gt 5578
_reflns_number_total 6555
_reflns_threshold_expression >2sigma(I)
_cod_data_source_file b927265h.txt
_cod_data_source_block mfhkds2m
_cod_depositor_comments
;
The following automatic conversions were performed:

'_symmetry_cell_setting' value 'Orthorhombic' changed to
'orthorhombic' according to
/home/saulius/struct/CIF-dictionaries/cif_core.dic dictionary named
'cif_core.dic' version 2.4.2 from 2011-04-26.

Automatic conversion script
Id: cif_fix_values 1891 2012-01-12 08:04:46Z andrius 
;
_cod_original_sg_symbol_H-M Pbca
_cod_database_code 7025363

loop_
_symmetry_equiv_pos_as_xyz
'x, y, z'
'-x+1/2, -y, z+1/2'
'-x, y+1/2, -z+1/2'
'x+1/2, -y+1/2, -z'
'-x, -y, -z'
'x-1/2, y, -z-1/2'
'x, -y-1/2, z-1/2'
'-x-1/2, y-1/2, z'

loop_
_atom_site_label
_atom_site_type_symbol
_atom_site_fract_x
_atom_site_fract_y
_atom_site_fract_z
_atom_site_U_iso_or_equiv
_atom_site_adp_type
_atom_site_occupancy
_atom_site_symmetry_multiplicity
_atom_site_calc_flag
_atom_site_refinement_flags
Pd1 Pd 0.311789(15) -0.00461(2) 0.195000(14) 0.02060(9) Uani 1 1 d .
Re1 Re 0.176784(8) 0.065464(12) 0.179791(7) 0.01883(7) Uani 1 1 d .
Cl1 Cl 0.33215(6) -0.06990(8) 0.09629(6) 0.0356(3) Uani 1 1 d .
Cl2 Cl 0.42629(5) -0.03966(8) 0.22799(5) 0.0290(2) Uani 1 1 d .
P2 P 0.09345(6) 0.04336(8) 0.10538(5) 0.0255(2) Uani 1 1 d .
P1 P 0.28851(5) 0.05969(7) 0.28382(5) 0.0196(2) Uani 1 1 d .
O1 O 0.26869(15) 0.1607(2) 0.08179(13) 0.0325(7) Uani 1 1 d .
O2 O 0.18903(15) -0.1636(2) 0.16770(14) 0.0314(7) Uani 1 1 d .
O3 O 0.04516(17) 0.1381(3) 0.08932(16) 0.0472(9) Uani 1 1 d .
O4 O 0.03595(17) -0.0299(3) 0.12755(16) 0.0474(9) Uani 1 1 d .
O5 O 0.11540(18) 0.0112(3) 0.03966(15) 0.0474(9) Uani 1 1 d .
C1 C 0.2029(2) 0.1126(3) 0.27618(17) 0.0219(8) Uani 1 1 d .
C2 C 0.1894(2) 0.2007(3) 0.24111(18) 0.0242(8) Uani 1 1 d .
H2 H 0.2213 0.2509 0.2323 0.029 Uiso 1 1 calc R
C3 C 0.1194(2) 0.1974(3) 0.22239(18) 0.0265(9) Uani 1 1 d .
H3 H 0.0969 0.2458 0.1994 0.032 Uiso 1 1 calc R
C4 C 0.0886(2) 0.1081(3) 0.24442(18) 0.0268(9) Uani 1 1 d .
H4 H 0.0428 0.0877 0.2380 0.032 Uiso 1 1 calc R
C5 C 0.1395(2) 0.0559(3) 0.27762(18) 0.0245(9) Uani 1 1 d .
H5 H 0.1330 -0.0049 0.2971 0.029 Uiso 1 1 calc R
C6 C 0.2359(2) 0.1196(3) 0.11699(18) 0.0250(9) Uani 1 1 d .
C7 C 0.1889(2) -0.0770(3) 0.17034(19) 0.0216(9) Uani 1 1 d .
C8 C 0.0749(3) 0.2204(4) 0.0545(3) 0.0528(14) Uani 1 1 d .
H8A H 0.1077 0.2562 0.0791 0.079 Uiso 1 1 calc R
H8B H 0.0383 0.2647 0.0421 0.079 Uiso 1 1 calc R
H8C H 0.0981 0.1943 0.0196 0.079 Uiso 1 1 calc R
C9 C -0.0278(3) -0.0441(5) 0.0934(3) 0.0618(17) Uani 1 1 d .
H9A H -0.0576 0.0129 0.0988 0.093 Uiso 1 1 calc R
H9B H -0.0513 -0.1030 0.1074 0.093 Uiso 1 1 calc R
H9C H -0.0167 -0.0514 0.0514 0.093 Uiso 1 1 calc R
C10 C 0.1518(3) -0.0833(4) 0.0294(2) 0.0406(11) Uani 1 1 d .
H10A H 0.1993 -0.0775 0.0428 0.061 Uiso 1 1 calc R
H10B H 0.1511 -0.0990 -0.0129 0.061 Uiso 1 1 calc R
H10C H 0.1290 -0.1356 0.0515 0.061 Uiso 1 1 calc R
C11 C 0.3459(2) 0.1608(3) 0.30565(18) 0.0230(8) Uani 1 1 d .
C12 C 0.3488(2) 0.1961(3) 0.36484(19) 0.0296(9) Uani 1 1 d .
H12 H 0.3201 0.1680 0.3942 0.035 Uiso 1 1 calc R
C13 C 0.3934(2) 0.2717(3) 0.3800(2) 0.0330(10) Uani 1 1 d .
H13 H 0.3949 0.2948 0.4195 0.040 Uiso 1 1 calc R
C14 C 0.4364(2) 0.3139(3) 0.3369(2) 0.0314(10) Uani 1 1 d .
H14 H 0.4673 0.3643 0.3477 0.038 Uiso 1 1 calc R
C15 C 0.4334(2) 0.2814(3) 0.2781(2) 0.0315(10) Uani 1 1 d .
H15 H 0.4615 0.3110 0.2489 0.038 Uiso 1 1 calc R
C16 C 0.3885(2) 0.2041(3) 0.26224(19) 0.0267(9) Uani 1 1 d .
H16 H 0.3869 0.1815 0.2226 0.032 Uiso 1 1 calc R
C17 C 0.2803(2) -0.0271(3) 0.34625(18) 0.0234(8) Uani 1 1 d .
C18 C 0.3175(2) -0.1169(3) 0.3446(2) 0.0260(9) Uani 1 1 d .
H18 H 0.3450 -0.1321 0.3112 0.031 Uiso 1 1 calc R
C19 C 0.3136(2) -0.1831(3) 0.3923(2) 0.0322(10) Uani 1 1 d .
H19 H 0.3376 -0.2434 0.3907 0.039 Uiso 1 1 calc R
C20 C 0.2739(2) -0.1595(3) 0.44237(19) 0.0337(10) Uani 1 1 d .
H20 H 0.2723 -0.2035 0.4748 0.040 Uiso 1 1 calc R
C21 C 0.2367(2) -0.0712(3) 0.44462(19) 0.0317(10) Uani 1 1 d .
H21 H 0.2095 -0.0562 0.4782 0.038 Uiso 1 1 calc R
C22 C 0.2400(2) -0.0053(3) 0.39656(19) 0.0284(9) Uani 1 1 d .
H22 H 0.2150 0.0542 0.3980 0.034 Uiso 1 1 calc R
C23 C 0.4820(3) 0.0789(4) 0.0904(3) 0.0559(15) Uani 1 1 d .
H23A H 0.4800 0.0422 0.1281 0.067 Uiso 1 1 calc R
H23B H 0.4457 0.0531 0.0642 0.067 Uiso 1 1 calc R
Cl3 Cl 0.46631(11) 0.20574(13) 0.10457(10) 0.1000(8) Uani 1 1 d .
Cl4 Cl 0.56282(8) 0.05964(11) 0.05672(8) 0.0642(4) Uani 1 1 d .

loop_
_atom_site_aniso_label
_atom_site_aniso_U_11
_atom_site_aniso_U_22
_atom_site_aniso_U_33
_atom_site_aniso_U_23
_atom_site_aniso_U_13
_atom_site_aniso_U_12
Pd1 0.01634(16) 0.02307(17) 0.02239(17) -0.00241(12) 0.00100(11) 0.00136(11)
Re1 0.01534(10) 0.02167(11) 0.01948(10) -0.00149(6) -0.00046(6) 0.00014(5)
Cl1 0.0288(6) 0.0456(7) 0.0323(6) -0.0154(5) 0.0045(5) 0.0028(4)
Cl2 0.0174(5) 0.0300(5) 0.0395(6) 0.0008(4) -0.0005(4) 0.0031(4)
P2 0.0199(5) 0.0323(6) 0.0242(6) 0.0015(4) -0.0037(4) -0.0054(4)
P1 0.0166(5) 0.0230(5) 0.0194(5) -0.0008(4) -0.0001(4) -0.0010(4)
O1 0.0325(17) 0.0391(17) 0.0258(16) 0.0003(13) 0.0056(13) -0.0089(14)
O2 0.0325(17) 0.0267(17) 0.0348(17) -0.0041(13) -0.0017(13) 0.0053(13)
O3 0.039(2) 0.051(2) 0.051(2) 0.0089(17) -0.0077(17) 0.0025(16)
O4 0.0291(19) 0.075(2) 0.039(2) -0.0006(18) -0.0007(15) -0.0182(17)
O5 0.038(2) 0.069(2) 0.0350(19) -0.0051(17) -0.0016(16) -0.0025(18)
C1 0.021(2) 0.024(2) 0.021(2) -0.0045(15) 0.0022(16) 0.0002(15)
C2 0.025(2) 0.025(2) 0.023(2) -0.0045(17) 0.0035(16) -0.0004(16)
C3 0.024(2) 0.029(2) 0.027(2) -0.0061(17) -0.0012(17) 0.0078(17)
C4 0.018(2) 0.034(2) 0.029(2) -0.0082(18) 0.0009(17) 0.0015(17)
C5 0.020(2) 0.031(2) 0.022(2) -0.0033(16) 0.0028(17) -0.0028(16)
C6 0.022(2) 0.028(2) 0.025(2) -0.0044(17) -0.0065(17) -0.0002(16)
C7 0.018(2) 0.027(2) 0.020(2) 0.0018(16) -0.0008(15) 0.0014(15)
C8 0.057(4) 0.042(3) 0.059(4) 0.018(3) -0.005(3) -0.003(2)
C9 0.032(3) 0.086(4) 0.068(4) -0.007(3) -0.010(3) -0.023(3)
C10 0.045(3) 0.044(3) 0.032(3) -0.011(2) 0.000(2) -0.005(2)
C11 0.0169(19) 0.025(2) 0.027(2) 0.0003(16) -0.0013(16) 0.0033(16)
C12 0.027(2) 0.033(2) 0.029(2) -0.0008(18) 0.0014(18) -0.0037(18)
C13 0.030(2) 0.036(2) 0.033(2) -0.0076(19) -0.0039(19) -0.0016(19)
C14 0.025(2) 0.024(2) 0.045(3) -0.0047(19) -0.005(2) -0.0013(17)
C15 0.024(2) 0.028(2) 0.043(3) 0.0051(19) 0.0023(19) -0.0028(17)
C16 0.028(2) 0.024(2) 0.029(2) 0.0019(17) -0.0011(18) -0.0008(16)
C17 0.022(2) 0.028(2) 0.021(2) 0.0011(16) -0.0035(16) -0.0084(16)
C18 0.027(2) 0.025(2) 0.025(2) -0.0031(17) -0.0048(17) -0.0049(16)
C19 0.035(3) 0.028(2) 0.034(3) 0.0004(19) -0.0066(19) -0.0023(18)
C20 0.034(2) 0.037(2) 0.030(2) 0.0077(19) -0.0042(19) -0.0100(19)
C21 0.030(2) 0.041(3) 0.024(2) 0.0024(18) 0.0023(18) -0.0056(19)
C22 0.028(2) 0.033(2) 0.025(2) -0.0001(17) -0.0029(17) -0.0019(17)
C23 0.053(4) 0.051(3) 0.064(4) 0.003(3) 0.021(3) -0.006(3)
Cl3 0.1176(17) 0.0576(10) 0.1247(18) 0.0151(10) 0.0641(14) 0.0215(10)
Cl4 0.0367(8) 0.0757(10) 0.0802(12) -0.0116(8) 0.0036(7) 0.0092(6)

loop_
_atom_type_symbol
_atom_type_description
_atom_type_scat_dispersion_real
_atom_type_scat_dispersion_imag
_atom_type_scat_source
C C 0.0033 0.0016 'International Tables Vol C Tables 4.2.6.8 and 6.1.1.4'
H H 0.0000 0.0000 'International Tables Vol C Tables 4.2.6.8 and 6.1.1.4'
Cl Cl 0.1484 0.1585 'International Tables Vol C Tables 4.2.6.8 and 6.1.1.4'
O O 0.0106 0.0060 'International Tables Vol C Tables 4.2.6.8 and 6.1.1.4'
P P 0.1023 0.0942 'International Tables Vol C Tables 4.2.6.8 and 6.1.1.4'
Pd Pd -0.9988 1.0072 'International Tables Vol C Tables 4.2.6.8 and 6.1.1.4'
Re Re -1.0185 7.2310 'International Tables Vol C Tables 4.2.6.8 and 6.1.1.4'

loop_
_geom_angle_atom_site_label_1
_geom_angle_atom_site_label_2
_geom_angle_atom_site_label_3
_geom_angle
P1 Pd1 Cl2 89.39(4)
P1 Pd1 Cl1 177.06(4)
Cl2 Pd1 Cl1 93.37(4)
P1 Pd1 Re1 77.67(3)
Cl2 Pd1 Re1 166.55(3)
Cl1 Pd1 Re1 99.51(3)
C7 Re1 C6 102.80(17)
C7 Re1 C2 146.80(16)
C6 Re1 C2 93.95(15)
C7 Re1 C1 110.37(16)
C6 Re1 C1 116.14(15)
C2 Re1 C1 36.71(14)
C7 Re1 C3 149.91(16)
C6 Re1 C3 106.82(15)
C2 Re1 C3 35.90(13)
C1 Re1 C3 60.37(14)
C7 Re1 C5 94.87(16)
C6 Re1 C5 152.36(15)
C2 Re1 C5 60.79(14)
C1 Re1 C5 36.59(14)
C3 Re1 C5 60.07(14)
C7 Re1 C4 113.75(17)
C6 Re1 C4 142.10(16)
C2 Re1 C4 60.43(14)
C1 Re1 C4 60.50(14)
C3 Re1 C4 36.16(15)
C5 Re1 C4 35.85(14)
C7 Re1 P2 83.07(12)
C6 Re1 P2 86.57(11)
C2 Re1 P2 126.87(10)
C1 Re1 P2 148.55(10)
C3 Re1 P2 93.46(10)
C5 Re1 P2 116.87(10)
C4 Re1 P2 88.13(10)
C7 Re1 Pd1 64.38(12)
C6 Re1 Pd1 70.58(11)
C2 Re1 Pd1 95.59(10)
C1 Re1 Pd1 77.01(10)
C3 Re1 Pd1 131.36(10)
C5 Re1 Pd1 99.09(10)
C4 Re1 Pd1 134.27(10)
P2 Re1 Pd1 133.43(3)
O4 P2 O5 108.0(2)
O4 P2 O3 99.2(2)
O5 P2 O3 99.47(19)
O4 P2 Re1 110.18(14)
O5 P2 Re1 120.58(14)
O3 P2 Re1 116.97(14)
C1 P1 C11 106.63(18)
C1 P1 C17 104.18(19)
C11 P1 C17 109.16(18)
C1 P1 Pd1 104.84(13)
C11 P1 Pd1 114.16(14)
C17 P1 Pd1 116.78(14)
C8 O3 P2 119.1(3)
C9 O4 P2 121.0(4)
C10 O5 P2 120.5(3)
C5 C1 C2 107.1(3)
C5 C1 P1 124.3(3)
C2 C1 P1 122.7(3)
C5 C1 Re1 71.8(2)
C2 C1 Re1 71.4(2)
P1 C1 Re1 100.34(17)
C3 C2 C1 107.9(3)
C3 C2 Re1 72.4(2)
C1 C2 Re1 71.9(2)
C2 C3 C4 108.8(4)
C2 C3 Re1 71.7(2)
C4 C3 Re1 72.0(2)
C5 C4 C3 108.1(4)
C5 C4 Re1 72.0(2)
C3 C4 Re1 71.8(2)
C4 C5 C1 108.2(4)
C4 C5 Re1 72.2(2)
C1 C5 Re1 71.6(2)
O1 C6 Re1 173.2(4)
O2 C7 Re1 172.5(4)
C16 C11 C12 119.2(4)
C16 C11 P1 119.0(3)
C12 C11 P1 121.9(3)
C13 C12 C11 120.4(4)
C12 C13 C14 120.5(4)
C15 C14 C13 120.0(4)
C14 C15 C16 120.0(4)
C11 C16 C15 120.0(4)
C22 C17 C18 119.1(4)
C22 C17 P1 121.8(3)
C18 C17 P1 119.1(3)
C19 C18 C17 120.2(4)
C18 C19 C20 119.9(4)
C19 C20 C21 120.6(4)
C20 C21 C22 119.6(4)
C21 C22 C17 120.6(4)
Cl4 C23 Cl3 111.9(3)

loop_
_geom_bond_atom_site_label_1
_geom_bond_atom_site_label_2
_geom_bond_distance
Pd1 P1 2.1943(10)
Pd1 Cl2 2.3614(10)
Pd1 Cl1 2.3878(12)
Pd1 Re1 2.7744(3)
Re1 C7 1.933(4)
Re1 C6 1.936(4)
Re1 C2 2.276(4)
Re1 C1 2.283(4)
Re1 C3 2.286(4)
Re1 C5 2.287(4)
Re1 C4 2.289(4)
Re1 P2 2.3153(11)
P2 O4 1.556(3)
P2 O5 1.576(4)
P2 O3 1.611(3)
P1 C1 1.796(4)
P1 C11 1.811(4)
P1 C17 1.814(4)
O1 C6 1.143(5)
O2 C7 1.161(5)
O3 C8 1.460(6)
O4 C9 1.450(6)
O5 C10 1.464(6)
C1 C5 1.435(5)
C1 C2 1.436(5)
C2 C3 1.406(5)
C3 C4 1.420(6)
C4 C5 1.408(6)
C11 C16 1.388(6)
C11 C12 1.395(5)
C12 C13 1.368(6)
C13 C14 1.381(6)
C14 C15 1.376(6)
C15 C16 1.392(5)
C17 C22 1.387(6)
C17 C18 1.399(6)
C18 C19 1.382(6)
C19 C20 1.382(6)
C20 C21 1.383(6)
C21 C22 1.385(6)
C23 Cl4 1.740(6)
C23 Cl3 1.753(5)

loop_
_geom_torsion_atom_site_label_1
_geom_torsion_atom_site_label_2
_geom_torsion_atom_site_label_3
_geom_torsion_atom_site_label_4
_geom_torsion
P1 Pd1 Re1 C7 -118.22(14)
Cl2 Pd1 Re1 C7 -134.35(19)
Cl1 Pd1 Re1 C7 62.63(14)
P1 Pd1 Re1 C6 126.34(12)
Cl2 Pd1 Re1 C6 110.20(17)
Cl1 Pd1 Re1 C6 -52.81(12)
P1 Pd1 Re1 C2 34.10(11)
Cl2 Pd1 Re1 C2 17.97(17)
Cl1 Pd1 Re1 C2 -145.05(11)
P1 Pd1 Re1 C1 2.23(10)
Cl2 Pd1 Re1 C1 -13.90(16)
Cl1 Pd1 Re1 C1 -176.92(10)
P1 Pd1 Re1 C3 30.69(14)
Cl2 Pd1 Re1 C3 14.55(19)
Cl1 Pd1 Re1 C3 -148.46(14)
P1 Pd1 Re1 C5 -27.15(10)
Cl2 Pd1 Re1 C5 -43.29(16)
Cl1 Pd1 Re1 C5 153.70(10)
P1 Pd1 Re1 C4 -19.23(15)
Cl2 Pd1 Re1 C4 -35.4(2)
Cl1 Pd1 Re1 C4 161.62(15)
P1 Pd1 Re1 P2 -168.56(5)
Cl2 Pd1 Re1 P2 175.31(13)
Cl1 Pd1 Re1 P2 12.29(5)
C7 Re1 P2 O4 60.3(2)
C6 Re1 P2 O4 163.6(2)
C2 Re1 P2 O4 -104.0(2)
C1 Re1 P2 O4 -57.9(3)
C3 Re1 P2 O4 -89.68(19)
C5 Re1 P2 O4 -31.7(2)
C4 Re1 P2 O4 -53.90(19)
Pd1 Re1 P2 O4 104.67(16)
C7 Re1 P2 O5 -66.5(2)
C6 Re1 P2 O5 36.8(2)
C2 Re1 P2 O5 129.2(2)
C1 Re1 P2 O5 175.2(2)
C3 Re1 P2 O5 143.5(2)
C5 Re1 P2 O5 -158.5(2)
C4 Re1 P2 O5 179.3(2)
Pd1 Re1 P2 O5 -22.16(18)
C7 Re1 P2 O3 172.5(2)
C6 Re1 P2 O3 -84.19(19)
C2 Re1 P2 O3 8.2(2)
C1 Re1 P2 O3 54.2(3)
C3 Re1 P2 O3 22.48(18)
C5 Re1 P2 O3 80.50(19)
C4 Re1 P2 O3 58.27(19)
Pd1 Re1 P2 O3 -143.17(15)
Cl2 Pd1 P1 C1 173.44(14)
Cl1 Pd1 P1 C1 13.7(8)
Re1 Pd1 P1 C1 -2.86(13)
Cl2 Pd1 P1 C11 57.12(14)
Cl1 Pd1 P1 C11 -102.6(8)
Re1 Pd1 P1 C11 -119.18(14)
Cl2 Pd1 P1 C17 -71.88(15)
Cl1 Pd1 P1 C17 128.4(8)
Re1 Pd1 P1 C17 111.82(15)
O4 P2 O3 C8 -167.4(4)
O5 P2 O3 C8 -57.2(4)
Re1 P2 O3 C8 74.3(4)
O5 P2 O4 C9 -56.3(5)
O3 P2 O4 C9 46.8(4)
Re1 P2 O4 C9 170.1(4)
O4 P2 O5 C10 -67.4(4)
O3 P2 O5 C10 -170.3(3)
Re1 P2 O5 C10 60.4(4)
C11 P1 C1 C5 -160.2(3)
C17 P1 C1 C5 -44.8(4)
Pd1 P1 C1 C5 78.4(3)
C11 P1 C1 C2 50.4(4)
C17 P1 C1 C2 165.8(3)
Pd1 P1 C1 C2 -71.0(3)
C11 P1 C1 Re1 124.85(17)
C17 P1 C1 Re1 -119.76(17)
Pd1 P1 C1 Re1 3.45(16)
C7 Re1 C1 C5 -69.6(3)
C6 Re1 C1 C5 173.9(2)
C2 Re1 C1 C5 115.9(3)
C3 Re1 C1 C5 78.7(3)
C4 Re1 C1 C5 36.8(2)
P2 Re1 C1 C5 41.5(3)
Pd1 Re1 C1 C5 -125.6(2)
C7 Re1 C1 C2 174.5(2)
C6 Re1 C1 C2 58.0(3)
C3 Re1 C1 C2 -37.2(2)
C5 Re1 C1 C2 -115.9(3)
C4 Re1 C1 C2 -79.1(2)
P2 Re1 C1 C2 -74.4(3)
Pd1 Re1 C1 C2 118.5(2)
C7 Re1 C1 P1 53.3(2)
C6 Re1 C1 P1 -63.1(2)
C2 Re1 C1 P1 -121.2(3)
C3 Re1 C1 P1 -158.4(2)
C5 Re1 C1 P1 122.9(3)
C4 Re1 C1 P1 159.8(2)
P2 Re1 C1 P1 164.42(8)
Pd1 Re1 C1 P1 -2.71(13)
C5 C1 C2 C3 0.5(4)
P1 C1 C2 C3 154.5(3)
Re1 C1 C2 C3 64.0(3)
C5 C1 C2 Re1 -63.4(3)
P1 C1 C2 Re1 90.5(3)
C7 Re1 C2 C3 -125.7(3)
C6 Re1 C2 C3 113.5(3)
C1 Re1 C2 C3 -116.2(3)
C5 Re1 C2 C3 -78.3(3)
C4 Re1 C2 C3 -37.0(2)
P2 Re1 C2 C3 24.9(3)
Pd1 Re1 C2 C3 -175.6(2)
C7 Re1 C2 C1 -9.5(4)
C6 Re1 C2 C1 -130.2(2)
C3 Re1 C2 C1 116.2(3)
C5 Re1 C2 C1 37.9(2)
C4 Re1 C2 C1 79.3(2)
P2 Re1 C2 C1 141.08(19)
Pd1 Re1 C2 C1 -59.4(2)
C1 C2 C3 C4 -0.7(4)
Re1 C2 C3 C4 62.9(3)
C1 C2 C3 Re1 -63.6(3)
C7 Re1 C3 C2 117.5(3)
C6 Re1 C3 C2 -72.9(3)
C1 Re1 C3 C2 38.1(2)
C5 Re1 C3 C2 80.5(3)
C4 Re1 C3 C2 117.6(4)
P2 Re1 C3 C2 -160.3(2)
Pd1 Re1 C3 C2 5.8(3)
C7 Re1 C3 C4 -0.1(4)
C6 Re1 C3 C4 169.5(2)
C2 Re1 C3 C4 -117.6(3)
C1 Re1 C3 C4 -79.5(2)
C5 Re1 C3 C4 -37.1(2)
P2 Re1 C3 C4 82.1(2)
Pd1 Re1 C3 C4 -111.8(2)
C2 C3 C4 C5 0.6(5)
Re1 C3 C4 C5 63.3(3)
C2 C3 C4 Re1 -62.6(3)
C7 Re1 C4 C5 63.2(3)
C6 Re1 C4 C5 -133.2(3)
C2 Re1 C4 C5 -80.1(2)
C1 Re1 C4 C5 -37.6(2)
C3 Re1 C4 C5 -116.7(3)
P2 Re1 C4 C5 144.8(2)
Pd1 Re1 C4 C5 -13.4(3)
C7 Re1 C4 C3 180.0(2)
C6 Re1 C4 C3 -16.5(4)
C2 Re1 C4 C3 36.7(2)
C1 Re1 C4 C3 79.1(2)
C5 Re1 C4 C3 116.7(3)
P2 Re1 C4 C3 -98.5(2)
Pd1 Re1 C4 C3 103.3(2)
C3 C4 C5 C1 -0.3(4)
Re1 C4 C5 C1 62.9(3)
C3 C4 C5 Re1 -63.2(3)
C2 C1 C5 C4 -0.2(4)
P1 C1 C5 C4 -153.6(3)
Re1 C1 C5 C4 -63.3(3)
C2 C1 C5 Re1 63.1(3)
P1 C1 C5 Re1 -90.3(3)
C7 Re1 C5 C4 -124.9(3)
C6 Re1 C5 C4 105.2(4)
C2 Re1 C5 C4 78.9(3)
C1 Re1 C5 C4 117.0(3)
C3 Re1 C5 C4 37.4(2)
P2 Re1 C5 C4 -40.2(3)
Pd1 Re1 C5 C4 170.3(2)
C7 Re1 C5 C1 118.1(2)
C6 Re1 C5 C1 -11.8(4)
C2 Re1 C5 C1 -38.0(2)
C3 Re1 C5 C1 -79.5(2)
C4 Re1 C5 C1 -117.0(3)
P2 Re1 C5 C1 -157.20(19)
Pd1 Re1 C5 C1 53.3(2)
C7 Re1 C6 O1 179(100)
C2 Re1 C6 O1 -30(3)
C1 Re1 C6 O1 -60(3)
C3 Re1 C6 O1 4(3)
C5 Re1 C6 O1 -52(3)
C4 Re1 C6 O1 14(3)
P2 Re1 C6 O1 97(3)
Pd1 Re1 C6 O1 -124(3)
C6 Re1 C7 O2 -156(3)
C2 Re1 C7 O2 86(3)
C1 Re1 C7 O2 80(3)
C3 Re1 C7 O2 14(3)
C5 Re1 C7 O2 45(3)
C4 Re1 C7 O2 14(3)
P2 Re1 C7 O2 -71(3)
Pd1 Re1 C7 O2 143(3)
C1 P1 C11 C16 -101.6(3)
C17 P1 C11 C16 146.4(3)
Pd1 P1 C11 C16 13.7(4)
C1 P1 C11 C12 78.6(4)
C17 P1 C11 C12 -33.4(4)
Pd1 P1 C11 C12 -166.1(3)
C16 C11 C12 C13 -0.7(6)
P1 C11 C12 C13 179.1(3)
C11 C12 C13 C14 -0.1(6)
C12 C13 C14 C15 1.3(7)
C13 C14 C15 C16 -1.7(6)
C12 C11 C16 C15 0.3(6)
P1 C11 C16 C15 -179.5(3)
C14 C15 C16 C11 0.9(6)
C1 P1 C17 C22 -38.5(4)
C11 P1 C17 C22 75.1(4)
Pd1 P1 C17 C22 -153.6(3)
C1 P1 C17 C18 143.8(3)
C11 P1 C17 C18 -102.6(3)
Pd1 P1 C17 C18 28.8(4)
C22 C17 C18 C19 0.5(6)
P1 C17 C18 C19 178.3(3)
C17 C18 C19 C20 -1.4(6)
C18 C19 C20 C21 1.6(6)
C19 C20 C21 C22 -1.0(6)
C20 C21 C22 C17 0.1(6)
C18 C17 C22 C21 0.1(6)
P1 C17 C22 C21 -177.6(3)
